data_4001665
loop_
_publ_author_name
'Kaib, Thomas'
'Haddadpour, Sima'
'Kapitein, Manuel'
'Bron, Philipp'
'Schr\"oder, Cornelia'
'Eckert, Hellmut'
'Roling, Bernhard'
'Dehnen, Stefanie'

_publ_section_title
;
 New Lithium Chalcogenidotetrelates, LiChT: Synthesis and Characterization
 of the Li+-Conducting Tetralithiumortho-Sulfidostannate Li4SnS4
;
_journal_issue 11
_journal_name_full 'Chemistry of Materials'
_journal_page_first 2211
_journal_paper_doi 10.1021/cm3011315
_journal_volume 24
_journal_year 2012
_chemical_formula_sum 'Li4 S4 Sn'
_chemical_formula_weight 274.69
_chemical_name_systematic
; 
 ? 
;
_space_group_IT_number 62
_symmetry_cell_setting orthorhombic
_symmetry_space_group_name_Hall '-P 2ac 2n'
_symmetry_space_group_name_H-M 'P n m a'
_atom_sites_solution_primary direct
_atom_sites_solution_secondary difmap
_audit_creation_method SHELXL-97
_cell_angle_alpha 90.00
_cell_angle_beta 90.00
_cell_angle_gamma 90.00
_cell_formula_units_Z 4
_cell_length_a 13.812(3)
_cell_length_b 7.9624(16)
_cell_length_c 6.3700(13)
_cell_measurement_temperature 193(2)
_cell_volume 700.6(3)
_computing_structure_refinement 'SHELXL-97 (Sheldrick, 1997)'
_computing_structure_solution 'SHELXS-97 (Sheldrick, 1990)'
_diffrn_ambient_temperature 193(2)
_diffrn_measured_fraction_theta_full 0.997
_diffrn_measured_fraction_theta_max 0.997
_diffrn_radiation_monochromator graphite
_diffrn_radiation_source 'fine-focus sealed tube'
_diffrn_radiation_type MoK\a
_diffrn_radiation_wavelength 0.71073
_diffrn_reflns_av_R_equivalents 0.0596
_diffrn_reflns_av_sigmaI/netI 0.0491
_diffrn_reflns_limit_h_max 18
_diffrn_reflns_limit_h_min -15
_diffrn_reflns_limit_k_max 8
_diffrn_reflns_limit_k_min -10
_diffrn_reflns_limit_l_max 8
_diffrn_reflns_limit_l_min -8
_diffrn_reflns_number 3535
_diffrn_reflns_theta_full 29.13
_diffrn_reflns_theta_max 29.13
_diffrn_reflns_theta_min 2.95
_exptl_absorpt_coefficient_mu 4.709
_exptl_absorpt_correction_T_max 0.304
_exptl_absorpt_correction_T_min 0.227
_exptl_absorpt_correction_type numerical
_exptl_absorpt_process_details
; 
 XPREP by Bruker 
;
_exptl_crystal_colour colorless
_exptl_crystal_density_diffrn 2.604
_exptl_crystal_density_method 'not measured'
_exptl_crystal_description 'needle fragment'
_exptl_crystal_F_000 504
_exptl_crystal_size_max 0.15
_exptl_crystal_size_mid 0.15
_exptl_crystal_size_min 0.15
_refine_diff_density_max 1.314
_refine_diff_density_min -1.781
_refine_diff_density_rms 0.226
_refine_ls_goodness_of_fit_ref 0.948
_refine_ls_matrix_type full
_refine_ls_number_parameters 51
_refine_ls_number_reflns 1001
_refine_ls_number_restraints 0
_refine_ls_restrained_S_all 0.948
_refine_ls_R_factor_all 0.0531
_refine_ls_R_factor_gt 0.0362
_refine_ls_shift/su_max 0.001
_refine_ls_shift/su_mean 0.000
_refine_ls_structure_factor_coef Fsqd
_refine_ls_weighting_details 'calc w=1/[\s^2^(Fo^2^)+(0.0498P)^2^+0.0000P] where P=(Fo^2^+2Fc^2^)/3'
_refine_ls_weighting_scheme calc
_refine_ls_wR_factor_gt 0.0801
_refine_ls_wR_factor_ref 0.0849
_reflns_number_gt 765
_reflns_number_total 1001
_reflns_threshold_expression >2sigma(I)
_cod_data_source_file cm3011315_si_002.cif
_cod_data_source_block compound1
_cod_original_cell_volume 700.6(2)
_cod_original_sg_symbol_H-M Pnma
_cod_database_code 4001665

loop_
_symmetry_equiv_pos_as_xyz
'x, y, z'
'-x+1/2, -y, z+1/2'
'-x, y+1/2, -z'
'x+1/2, -y+1/2, -z+1/2'
'-x, -y, -z'
'x-1/2, y, -z-1/2'
'x, -y-1/2, z'
'-x-1/2, y-1/2, z-1/2'

loop_
_atom_site_label
_atom_site_type_symbol
_atom_site_fract_x
_atom_site_fract_y
_atom_site_fract_z
_atom_site_U_iso_or_equiv
_atom_site_adp_type
_atom_site_occupancy
_atom_site_symmetry_multiplicity
_atom_site_calc_flag
_atom_site_refinement_flags
Sn1 Sn 0.41339(4) 0.2500 0.63477(7) 0.01551(15) Uani 1 2 d S
S1 S 0.4086(2) 0.2500 0.2626(3) 0.0281(5) Uani 1 2 d S
Li1 Li 0.3396(10) 0.4955(16) 0.154(3) 0.047(3) Uani 1 1 d .
Li2 Li 0.5696(14) 0.2500 0.162(4) 0.048(5) Uani 1 2 d S
S2 S 0.57562(14) 0.2500 0.7641(3) 0.0173(4) Uani 1 2 d S
S3 S 0.33254(12) 0.49341(19) 0.76654(19) 0.0223(3) Uani 1 1 d .
Li4 Li 0.465(3) 0.517(5) -0.009(7) 0.026(8) Uiso 0.25 1 d P
Li3 Li 0.287(3) 0.706(4) 0.499(6) 0.023(8) Uiso 0.25 1 d P

loop_
_atom_site_aniso_label
_atom_site_aniso_U_11
_atom_site_aniso_U_22
_atom_site_aniso_U_33
_atom_site_aniso_U_23
_atom_site_aniso_U_13
_atom_site_aniso_U_12
Sn1 0.0120(2) 0.0186(2) 0.0159(2) 0.000 0.0014(2) 0.000
S1 0.0430(14) 0.0234(10) 0.0178(7) 0.000 0.0006(9) 0.000
Li1 0.040(8) 0.021(5) 0.080(10) 0.003(7) -0.007(7) 0.001(5)
Li2 0.028(9) 0.058(12) 0.059(11) 0.000 0.003(8) 0.000
S2 0.0141(9) 0.0171(8) 0.0207(7) 0.000 -0.0033(7) 0.000
S3 0.0225(7) 0.0233(6) 0.0212(5) -0.0029(6) 0.0012(5) 0.0053(5)

loop_
_atom_type_symbol
_atom_type_description
_atom_type_scat_dispersion_real
_atom_type_scat_dispersion_imag
_atom_type_scat_source
Li Li -0.0003 0.0001 'International Tables Vol C Tables 4.2.6.8 and 6.1.1.4'
S S 0.1246 0.1234 'International Tables Vol C Tables 4.2.6.8 and 6.1.1.4'
Sn Sn -0.6537 1.4246 'International Tables Vol C Tables 4.2.6.8 and 6.1.1.4'

loop_
_geom_angle_atom_site_label_1
_geom_angle_atom_site_label_2
_geom_angle_atom_site_label_3
_geom_angle
_geom_angle_site_symmetry_1
_geom_angle_site_symmetry_3
S1 Sn1 S2 111.77(8) . .
S1 Sn1 S3 109.77(5) . 7_565
S2 Sn1 S3 108.51(5) . 7_565
S1 Sn1 S3 109.77(5) . .
S2 Sn1 S3 108.51(5) . .
S3 Sn1 S3 108.43(8) 7_565 .
S1 Sn1 Li4 135.9(8) . 1_556
S2 Sn1 Li4 63.0(7) . 1_556
S3 Sn1 Li4 113.2(8) 7_565 1_556
S3 Sn1 Li4 46.6(7) . 1_556
S1 Sn1 Li4 135.9(8) . 7_566
S2 Sn1 Li4 63.0(7) . 7_566
S3 Sn1 Li4 46.6(7) 7_565 7_566
S3 Sn1 Li4 113.2(8) . 7_566
Li4 Sn1 Li4 83.6(15) 1_556 7_566
Li1 S1 Li1 117.9(7) . 7_565
Li1 S1 Li2 108.5(5) . .
Li1 S1 Li2 108.5(5) 7_565 .
Li1 S1 Sn1 108.3(4) . .
Li1 S1 Sn1 108.3(4) 7_565 .
Li2 S1 Sn1 104.5(6) . .
Li1 S1 Li4 124.7(9) . 7_565
Li1 S1 Li4 44.8(9) 7_565 7_565
Li2 S1 Li4 64.5(9) . 7_565
Sn1 S1 Li4 126.9(9) . 7_565
Li1 S1 Li4 44.8(9) . .
Li1 S1 Li4 124.7(9) 7_565 .
Li2 S1 Li4 64.5(9) . .
Sn1 S1 Li4 126.9(9) . .
Li4 S1 Li4 96.5(17) 7_565 .
Li1 S1 Li4 63.5(9) . 5_665
Li1 S1 Li4 127.4(9) 7_565 5_665
Li2 S1 Li4 45.2(8) . 5_665
Sn1 S1 Li4 121.2(8) . 5_665
Li4 S1 Li4 88.6(3) 7_565 5_665
Li4 S1 Li4 19.7(15) . 5_665
Li1 S1 Li4 127.4(9) . 3_645
Li1 S1 Li4 63.5(8) 7_565 3_645
Li2 S1 Li4 45.2(8) . 3_645
Sn1 S1 Li4 121.2(8) . 3_645
Li4 S1 Li4 19.7(15) 7_565 3_645
Li4 S1 Li4 88.6(3) . 3_645
Li4 S1 Li4 75.9(16) 5_665 3_645
Li4 Li1 S1 82.5(13) . .
Li4 Li1 S2 67.9(13) . 5_666
S1 Li1 S2 117.0(6) . 5_666
Li4 Li1 S3 61.3(13) . 1_554
S1 Li1 S3 108.2(6) . 1_554
S2 Li1 S3 104.0(6) 5_666 1_554
Li4 Li1 S3 164.1(14) . 2_564
S1 Li1 S3 110.1(6) . 2_564
S2 Li1 S3 112.0(6) 5_666 2_564
S3 Li1 S3 104.5(5) 1_554 2_564
Li4 Li1 Li3 115.8(17) . 2_564
S1 Li1 Li3 82.3(9) . 2_564
S2 Li1 Li3 160.5(10) 5_666 2_564
S3 Li1 Li3 65.5(9) 1_554 2_564
S3 Li1 Li3 58.7(9) 2_564 2_564
Li4 Li1 Li3 124.2(15) . .
S1 Li1 Li3 112.1(10) . .
S2 Li1 Li3 57.3(8) 5_666 .
S3 Li1 Li3 139.7(9) 1_554 .
S3 Li1 Li3 61.1(8) 2_564 .
Li3 Li1 Li3 119.3(9) 2_564 .
Li4 Li1 Li4 14(2) . 5_665
S1 Li1 Li4 70.9(9) . 5_665
S2 Li1 Li4 68.7(9) 5_666 5_665
S3 Li1 Li4 73.4(9) 1_554 5_665
S3 Li1 Li4 177.8(11) 2_564 5_665
Li3 Li1 Li4 119.9(13) 2_564 5_665
Li3 Li1 Li4 120.5(12) . 5_665
Li4 Li1 Li3 112.7(15) . 8_655
S1 Li1 Li3 72.1(7) . 8_655
S2 Li1 Li3 170.6(9) 5_666 8_655
S3 Li1 Li3 69.5(8) 1_554 8_655
S3 Li1 Li3 64.6(8) 2_564 8_655
Li3 Li1 Li3 10.3(10) 2_564 8_655
Li3 Li1 Li3 123.1(8) . 8_655
Li4 Li1 Li3 114.3(12) 5_665 8_655
Li4 Li1 Li2 43.2(12) . 5_665
S1 Li1 Li2 125.7(7) . 5_665
S2 Li1 Li2 52.7(4) 5_666 5_665
S3 Li1 Li2 51.3(5) 1_554 5_665
S3 Li1 Li2 123.2(6) 2_564 5_665
Li3 Li1 Li2 115.5(11) 2_564 5_665
Li3 Li1 Li2 102.5(8) . 5_665
Li4 Li1 Li2 55.5(9) 5_665 5_665
Li3 Li1 Li2 120.7(10) 8_655 5_665
Li4 Li1 Li3 117.8(15) . 7_575
S1 Li1 Li3 120.3(9) . 7_575
S2 Li1 Li3 50.0(7) 5_666 7_575
S3 Li1 Li3 131.2(8) 1_554 7_575
S3 Li1 Li3 64.9(7) 2_564 7_575
Li3 Li1 Li3 123.6(7) 2_564 7_575
Li3 Li1 Li3 9.8(9) . 7_575
Li4 Li1 Li3 116.4(12) 5_665 7_575
Li3 Li1 Li3 129.0(8) 8_655 7_575
Li2 Li1 Li3 92.8(7) 5_665 7_575
Li4 Li2 Li4 120(2) 3_645 5_665
Li4 Li2 S1 85.1(12) 3_645 .
Li4 Li2 S1 85.1(12) 5_665 .
Li4 Li2 S3 155.6(15) 3_645 5_666
Li4 Li2 S3 59.6(11) 5_665 5_666
S1 Li2 S3 118.1(5) . 5_666
Li4 Li2 S3 59.6(11) 3_645 3_646
Li4 Li2 S3 155.6(15) 5_665 3_646
S1 Li2 S3 118.1(5) . 3_646
S3 Li2 S3 110.1(7) 5_666 3_646
Li4 Li2 S2 63.6(12) 3_645 1_554
Li4 Li2 S2 63.6(12) 5_665 1_554
S1 Li2 S2 108.0(8) . 1_554
S3 Li2 S2 99.5(6) 5_666 1_554
S3 Li2 S2 99.5(6) 3_646 1_554
Li4 Li2 Li4 18.6(19) 3_645 7_565
Li4 Li2 Li4 111.5(9) 5_665 7_565
S1 Li2 Li4 67.0(9) . 7_565
S3 Li2 Li4 167.6(13) 5_666 7_565
S3 Li2 Li4 74.3(9) 3_646 7_565
S2 Li2 Li4 68.1(10) 1_554 7_565
Li4 Li2 Li4 111.5(9) 3_645 .
Li4 Li2 Li4 18.6(19) 5_665 .
S1 Li2 Li4 67.0(9) . .
S3 Li2 Li4 74.3(9) 5_666 .
S3 Li2 Li4 167.6(13) 3_646 .
S2 Li2 Li4 68.1(10) 1_554 .
Li4 Li2 Li4 99.1(19) 7_565 .
Li4 Li2 Li3 125.5(14) 3_645 5_666
Li4 Li2 Li3 112.1(14) 5_665 5_666
S1 Li2 Li3 116.1(11) . 5_666
S3 Li2 Li3 53.5(8) 5_666 5_666
S3 Li2 Li3 66.4(8) 3_646 5_666
S2 Li2 Li3 135.3(10) 1_554 5_666
Li4 Li2 Li3 136.3(12) 7_565 5_666
Li4 Li2 Li3 122.9(11) . 5_666
Li4 Li2 Li3 112.1(14) 3_645 3_646
Li4 Li2 Li3 125.5(14) 5_665 3_646
S1 Li2 Li3 116.1(11) . 3_646
S3 Li2 Li3 66.4(8) 5_666 3_646
S3 Li2 Li3 53.5(7) 3_646 3_646
S2 Li2 Li3 135.3(10) 1_554 3_646
Li4 Li2 Li3 122.9(11) 7_565 3_646
Li4 Li2 Li3 136.3(12) . 3_646
Li3 Li2 Li3 13.6(13) 5_666 3_646
Li4 Li2 Li1 40.1(12) 3_645 3_645
Li4 Li2 Li1 111.0(14) 5_665 3_645
S1 Li2 Li1 124.4(6) . 3_645
S3 Li2 Li1 115.6(7) 5_666 3_645
S3 Li2 Li1 50.8(4) 3_646 3_645
S2 Li2 Li1 48.8(5) 1_554 3_645
Li4 Li2 Li1 57.5(9) 7_565 3_645
Li4 Li2 Li1 116.8(12) . 3_645
Li3 Li2 Li1 106.3(9) 5_666 3_645
Li3 Li2 Li1 97.3(9) 3_646 3_645
Li4 Li2 Li1 111.0(14) 3_645 5_665
Li4 Li2 Li1 40.1(12) 5_665 5_665
S1 Li2 Li1 124.4(6) . 5_665
S3 Li2 Li1 50.8(4) 5_666 5_665
S3 Li2 Li1 115.6(7) 3_646 5_665
S2 Li2 Li1 48.8(5) 1_554 5_665
Li4 Li2 Li1 116.8(12) 7_565 5_665
Li4 Li2 Li1 57.5(9) . 5_665
Li3 Li2 Li1 97.3(9) 5_666 5_665
Li3 Li2 Li1 106.3(9) 3_646 5_665
Li1 Li2 Li1 81.0(8) 3_645 5_665
Sn1 S2 Li1 122.2(3) . 5_666
Sn1 S2 Li1 122.2(3) . 3_646
Li1 S2 Li1 115.4(7) 5_666 3_646
Sn1 S2 Li4 90.4(9) . 5_666
Li1 S2 Li4 48.9(10) 5_666 5_666
Li1 S2 Li4 127.2(10) 3_646 5_666
Sn1 S2 Li4 90.4(9) . 3_646
Li1 S2 Li4 127.2(10) 5_666 3_646
Li1 S2 Li4 48.9(10) 3_646 3_646
Li4 S2 Li4 96.5(19) 5_666 3_646
Sn1 S2 Li2 108.3(5) . 1_556
Li1 S2 Li2 78.4(5) 5_666 1_556
Li1 S2 Li2 78.4(5) 3_646 1_556
Li4 S2 Li2 50.7(10) 5_666 1_556
Li4 S2 Li2 50.7(10) 3_646 1_556
Sn1 S2 Li3 118.0(8) . 5_666
Li1 S2 Li3 70.4(9) 5_666 5_666
Li1 S2 Li3 84.0(9) 3_646 5_666
Li4 S2 Li3 118.4(12) 5_666 5_666
Li4 S2 Li3 132.8(12) 3_646 5_666
Li2 S2 Li3 132.9(9) 1_556 5_666
Sn1 S2 Li3 118.0(8) . 3_646
Li1 S2 Li3 84.0(9) 5_666 3_646
Li1 S2 Li3 70.4(9) 3_646 3_646
Li4 S2 Li3 132.8(12) 5_666 3_646
Li4 S2 Li3 118.4(12) 3_646 3_646
Li2 S2 Li3 132.9(9) 1_556 3_646
Li3 S2 Li3 15.7(15) 5_666 3_646
Sn1 S2 Li4 71.7(8) . 7_566
Li1 S2 Li4 138.2(9) 5_666 7_566
Li1 S2 Li4 63.0(9) 3_646 7_566
Li4 S2 Li4 96.5(3) 5_666 7_566
Li4 S2 Li4 18.7(17) 3_646 7_566
Li2 S2 Li4 60.0(8) 1_556 7_566
Li3 S2 Li4 142.6(11) 5_666 7_566
Li3 S2 Li4 126.9(11) 3_646 7_566
Sn1 S2 Li4 71.7(8) . 1_556
Li1 S2 Li4 63.0(9) 5_666 1_556
Li1 S2 Li4 138.2(9) 3_646 1_556
Li4 S2 Li4 18.7(17) 5_666 1_556
Li4 S2 Li4 96.5(3) 3_646 1_556
Li2 S2 Li4 60.0(8) 1_556 1_556
Li3 S2 Li4 126.9(11) 5_666 1_556
Li3 S2 Li4 142.6(11) 3_646 1_556
Li4 S2 Li4 90.5(16) 7_566 1_556
Li4 S3 Sn1 85.1(10) 1_556 .
Li4 S3 Li1 49.8(11) 1_556 1_556
Sn1 S3 Li1 109.8(3) . 1_556
Li4 S3 Li1 157.7(11) 1_556 2_565
Sn1 S3 Li1 112.0(3) . 2_565
Li1 S3 Li1 109.0(5) 1_556 2_565
Li4 S3 Li3 124.4(13) 1_556 .
Sn1 S3 Li3 115.4(8) . .
Li1 S3 Li3 133.7(9) 1_556 .
Li1 S3 Li3 62.5(9) 2_565 .
Li4 S3 Li2 52.9(11) 1_556 5_666
Sn1 S3 Li2 118.4(4) . 5_666
Li1 S3 Li2 77.9(6) 1_556 5_666
Li1 S3 Li2 122.9(5) 2_565 5_666
Li3 S3 Li2 72.7(10) . 5_666
Li4 S3 Li3 100.9(13) 1_556 2_565
Sn1 S3 Li3 90.1(7) . 2_565
Li1 S3 Li3 59.1(8) 1_556 2_565
Li1 S3 Li3 66.2(9) 2_565 2_565
Li3 S3 Li3 128.1(5) . 2_565
Li2 S3 Li3 135.0(9) 5_666 2_565
Li4 S3 Li3 116.6(13) 1_556 7_575
Sn1 S3 Li3 122.9(7) . 7_575
Li1 S3 Li3 124.8(7) 1_556 7_575
Li1 S3 Li3 67.0(8) 2_565 7_575
Li3 S3 Li3 9.8(9) . 7_575
Li2 S3 Li3 64.1(8) 5_666 7_575
Li3 S3 Li3 130.2(3) 2_565 7_575
Li4 Li4 Li1 138(6) 5_665 .
Li4 Li4 Li2 119(5) 5_665 5_665
Li1 Li4 Li2 96.7(18) . 5_665
Li4 Li4 S3 143(6) 5_665 1_554
Li1 Li4 S3 68.9(13) . 1_554
Li2 Li4 S3 67.6(12) 5_665 1_554
Li4 Li4 S2 110(5) 5_665 5_666
Li1 Li4 S2 63.2(12) . 5_666
Li2 Li4 S2 65.8(13) 5_665 5_666
S3 Li4 S2 105.6(15) 1_554 5_666
Li4 Li4 Li2 42(4) 5_665 .
Li1 Li4 Li2 100.3(17) . .
Li2 Li4 Li2 161.4(19) 5_665 .
S3 Li4 Li2 125.9(17) 1_554 .
S2 Li4 Li2 116.1(16) 5_666 .
Li4 Li4 S1 90(5) 5_665 .
Li1 Li4 S1 52.6(10) . .
Li2 Li4 S1 149.3(19) 5_665 .
S3 Li4 S1 95.8(14) 1_554 .
S2 Li4 S1 96.6(14) 5_666 .
Li2 Li4 S1 48.4(8) . .
Li4 Li4 Li1 29(4) 5_665 5_665
Li1 Li4 Li1 166(2) . 5_665
Li2 Li4 Li1 95.2(16) 5_665 5_665
S3 Li4 Li1 122.7(17) 1_554 5_665
S2 Li4 Li1 116.1(16) 5_666 5_665
Li2 Li4 Li1 67.0(10) . 5_665
S1 Li4 Li1 115.4(14) . 5_665
Li4 Li4 S2 52(4) 5_665 1_554
Li1 Li4 S2 128.8(19) . 1_554
Li2 Li4 S2 120.5(17) 5_665 1_554
S3 Li4 S2 92.8(14) 1_554 1_554
S2 Li4 S2 161.3(17) 5_666 1_554
Li2 Li4 S2 51.9(8) . 1_554
S1 Li4 S2 84.5(11) . 1_554
Li1 Li4 S2 48.3(7) 5_665 1_554
Li4 Li4 S1 71(5) 5_665 5_665
Li1 Li4 S1 145.2(19) . 5_665
Li2 Li4 S1 49.8(10) 5_665 5_665
S3 Li4 S1 100.1(14) 1_554 5_665
S2 Li4 S1 90.3(13) 5_666 5_665
Li2 Li4 S1 112.1(14) . 5_665
S1 Li4 S1 160.3(15) . 5_665
Li1 Li4 S1 45.6(7) 5_665 5_665
S2 Li4 S1 83.2(11) 1_554 5_665
Li4 Li4 Sn1 97(5) 5_665 1_554
Li1 Li4 Sn1 96.9(15) . 1_554
Li2 Li4 Sn1 101.8(15) 5_665 1_554
S3 Li4 Sn1 48.3(8) 1_554 1_554
S2 Li4 Sn1 153.3(16) 5_666 1_554
Li2 Li4 Sn1 83.4(11) . 1_554
S1 Li4 Sn1 82.8(11) . 1_554
Li1 Li4 Sn1 87.5(11) 5_665 1_554
S2 Li4 Sn1 45.3(6) 1_554 1_554
S1 Li4 Sn1 99.1(12) 5_665 1_554
Li3 Li3 S3 133.0(8) 7_575 .
Li3 Li3 S2 82.1(8) 7_575 5_666
S3 Li3 S2 111.0(14) . 5_666
Li3 Li3 Li1 128.6(8) 7_575 2_565
S3 Li3 Li1 58.8(9) . 2_565
S2 Li3 Li1 147.4(15) 5_666 2_565
Li3 Li3 S3 125.6(7) 7_575 2_564
S3 Li3 S3 97.3(11) . 2_564
S2 Li3 S3 100.0(12) 5_666 2_564
Li1 Li3 S3 55.4(8) 2_565 2_564
Li3 Li3 Li1 126.0(7) 7_575 .
S3 Li3 Li1 93.6(11) . .
S2 Li3 Li1 52.3(7) 5_666 .
Li1 Li3 Li1 95.8(11) 2_565 .
S3 Li3 Li1 52.7(7) 2_564 .
Li3 Li3 Li2 83.2(7) 7_575 5_666
S3 Li3 Li2 53.8(7) . 5_666
S2 Li3 Li2 88.2(11) 5_666 5_666
Li1 Li3 Li2 104.4(13) 2_565 5_666
S3 Li3 Li2 150.7(13) 2_564 5_666
Li1 Li3 Li2 117.6(13) . 5_666
Li3 Li3 S3 37.2(7) 7_575 7_575
S3 Li3 S3 95.8(11) . 7_575
S2 Li3 S3 96.3(11) 5_666 7_575
Li1 Li3 S3 114.8(13) 2_565 7_575
S3 Li3 S3 153.8(14) 2_564 7_575
Li1 Li3 S3 148.5(14) . 7_575
Li2 Li3 S3 49.5(6) 5_666 7_575
Li3 Li3 Li1 41.2(7) 7_575 8_666
S3 Li3 Li1 115.8(13) . 8_666
S2 Li3 Li1 122.3(12) 5_666 8_666
Li1 Li3 Li1 87.4(12) 2_565 8_666
S3 Li3 Li1 105.4(12) 2_564 8_666
Li1 Li3 Li1 146.7(15) . 8_666
Li2 Li3 Li1 93.3(11) 5_666 8_666
S3 Li3 Li1 48.4(6) 7_575 8_666
Li3 Li3 Li1 44.2(7) 7_575 7_575
S3 Li3 Li1 152.8(15) . 7_575
S2 Li3 Li1 46.0(6) 5_666 7_575
Li1 Li3 Li1 148.2(14) 2_565 7_575
S3 Li3 Li1 101.0(11) 2_564 7_575
Li1 Li3 Li1 81.8(11) . 7_575
Li2 Li3 Li1 104.8(11) 5_666 7_575
S3 Li3 Li1 76.1(8) 7_575 7_575
Li1 Li3 Li1 78.4(8) 8_666 7_575

loop_
_geom_bond_atom_site_label_1
_geom_bond_atom_site_label_2
_geom_bond_distance
_geom_bond_site_symmetry_2
Sn1 S1 2.372(2) .
Sn1 S2 2.387(2) .
Sn1 S3 2.3891(15) 7_565
Sn1 S3 2.3891(15) .
Sn1 Li4 3.19(4) 1_556
Sn1 Li4 3.19(4) 7_566
S1 Li1 2.282(13) .
S1 Li1 2.282(13) 7_565
S1 Li2 2.314(19) .
S1 Li4 2.85(4) 7_565
S1 Li4 2.85(4) .
S1 Li4 3.02(4) 5_665
S1 Li4 3.02(4) 3_645
Li1 Li4 2.02(4) .
Li1 S2 2.398(13) 5_666
Li1 S3 2.472(17) 1_554
Li1 S3 2.484(15) 2_564
Li1 Li3 2.58(4) 2_564
Li1 Li3 2.85(4) .
Li1 Li4 2.86(4) 5_665
Li1 Li3 3.06(4) 8_655
Li1 Li2 3.12(2) 5_665
Li1 Li3 3.31(4) 7_575
Li2 Li4 2.15(4) 3_645
Li2 Li4 2.15(4) 5_665
Li2 S3 2.492(11) 5_666
Li2 S3 2.492(11) 3_646
Li2 S2 2.53(2) 1_554
Li2 Li4 2.79(4) 7_565
Li2 Li4 2.79(4) .
Li2 Li3 2.95(4) 5_666
Li2 Li3 2.95(4) 3_646
Li2 Li1 3.12(2) 3_645
Li2 Li1 3.12(2) 5_665
S2 Li1 2.398(13) 5_666
S2 Li1 2.398(13) 3_646
S2 Li4 2.49(4) 5_666
S2 Li4 2.49(4) 3_646
S2 Li2 2.53(2) 1_556
S2 Li3 2.55(4) 5_666
S2 Li3 2.55(4) 3_646
S2 Li4 2.99(4) 7_566
S2 Li4 2.99(4) 1_556
S3 Li4 2.33(4) 1_556
S3 Li1 2.472(17) 1_556
S3 Li1 2.484(15) 2_565
S3 Li3 2.48(3) .
S3 Li2 2.492(12) 5_666
S3 Li3 2.73(4) 2_565
S3 Li3 3.00(3) 7_575
Li4 Li4 1.02(8) 5_665
Li4 Li2 2.15(4) 5_665
Li4 S3 2.33(4) 1_554
Li4 S2 2.49(4) 5_666
Li4 Li1 2.86(4) 5_665
Li4 S2 2.99(4) 1_554
Li4 S1 3.02(4) 5_665
Li4 Sn1 3.19(4) 1_554
Li3 Li3 0.70(7) 7_575
Li3 S2 2.55(4) 5_666
Li3 Li1 2.58(4) 2_565
Li3 S3 2.73(4) 2_564
Li3 Li2 2.95(4) 5_666
Li3 S3 3.00(3) 7_575
Li3 Li1 3.06(4) 8_666
Li3 Li1 3.31(4) 7_575
